data_4087673
loop_
_publ_author_name
'Ibad, Muhammad Farooq'
'Schulz, Axel'
'Villinger, Alexander'

_publ_section_title
;
 Pentafluorophenyl Silver: Structure and Bonding of Arene Solvates
;
_journal_issue 15
_journal_name_full Organometallics
_journal_page_first 3893
_journal_paper_doi 10.1021/acs.organomet.5b00492
_journal_volume 34
_journal_year 2015
_chemical_formula_moiety 'C6 Ag F5'
_chemical_formula_sum 'C6 Ag F5'
_chemical_formula_weight 274.93
_space_group_IT_number 63
_space_group_name_Hall '-C 2c 2'
_space_group_name_H-M_alt 'C m c m'
_symmetry_cell_setting orthorhombic
_symmetry_Int_Tables_number 63
_symmetry_space_group_name_Hall '-C 2c 2'
_symmetry_space_group_name_H-M 'C m c m'
_atom_sites_solution_primary direct
_atom_sites_solution_secondary difmap
_audit_creation_method SHELXL-97
_cell_angle_alpha 90.00
_cell_angle_beta 90.00
_cell_angle_gamma 90.00
_cell_formula_units_Z 4
_cell_length_a 9.8695(6)
_cell_length_b 11.3999(7)
_cell_length_c 5.6115(3)
_cell_measurement_reflns_used 2420
_cell_measurement_temperature 173(2)
_cell_measurement_theta_max 62.188
_cell_measurement_theta_min 5.460
_cell_volume 631.36(6)
_computing_cell_refinement 'Bruker Apex V7.51A'
_computing_data_collection 'Bruker Apex V7.51A'
_computing_data_reduction 'Bruker SAINT'
_computing_molecular_graphics 'ORTEP-3v2.01 (Farrugia, 1997)'
_computing_publication_material SHELXL-97
_computing_structure_refinement 'SHELXL-97 (Sheldrick, 1997)'
_computing_structure_solution 'SHELXS-97 (Sheldrick, 1997)'
_diffrn_ambient_temperature 173(2)
_diffrn_measured_fraction_theta_full 0.995
_diffrn_measured_fraction_theta_max 0.995
_diffrn_measurement_device_type 'Bruker Apex Kappa II-CCD-diffractometer'
_diffrn_measurement_method 'phi and omega scans'
_diffrn_radiation_monochromator graphite
_diffrn_radiation_source 'sealed tube'
_diffrn_radiation_type MoK\a
_diffrn_radiation_wavelength 0.71073
_diffrn_reflns_av_R_equivalents 0.0375
_diffrn_reflns_av_sigmaI/netI 0.0217
_diffrn_reflns_limit_h_max 14
_diffrn_reflns_limit_h_min -14
_diffrn_reflns_limit_k_max 17
_diffrn_reflns_limit_k_min -17
_diffrn_reflns_limit_l_max 8
_diffrn_reflns_limit_l_min -8
_diffrn_reflns_number 5511
_diffrn_reflns_theta_full 32.47
_diffrn_reflns_theta_max 32.47
_diffrn_reflns_theta_min 2.73
_exptl_absorpt_coefficient_mu 3.223
_exptl_absorpt_correction_T_max 0.9095
_exptl_absorpt_correction_T_min 0.6103
_exptl_absorpt_correction_type multi-scan
_exptl_absorpt_process_details '(SADABS; Sheldrick, 2004)'
_exptl_crystal_colour colourless
_exptl_crystal_density_diffrn 2.892
_exptl_crystal_density_method 'not measured'
_exptl_crystal_description plate
_exptl_crystal_F_000 512
_exptl_crystal_size_max 0.17
_exptl_crystal_size_mid 0.09
_exptl_crystal_size_min 0.03
_refine_diff_density_max 0.742
_refine_diff_density_min -0.396
_refine_diff_density_rms 0.116
_refine_ls_extinction_method none
_refine_ls_goodness_of_fit_ref 1.079
_refine_ls_hydrogen_treatment constr
_refine_ls_matrix_type full
_refine_ls_number_parameters 41
_refine_ls_number_reflns 653
_refine_ls_number_restraints 0
_refine_ls_restrained_S_all 1.079
_refine_ls_R_factor_all 0.0264
_refine_ls_R_factor_gt 0.0176
_refine_ls_shift/su_max 0.000
_refine_ls_shift/su_mean 0.000
_refine_ls_structure_factor_coef Fsqd
_refine_ls_weighting_details 'calc w=1/[\s^2^(Fo^2^)+(0.0188P)^2^+0.6357P] where P=(Fo^2^+2Fc^2^)/3'
_refine_ls_weighting_scheme calc
_refine_ls_wR_factor_gt 0.0400
_refine_ls_wR_factor_ref 0.0438
_reflns_number_gt 513
_reflns_number_total 653
_reflns_threshold_expression >2\s(I)
_cod_data_source_file om5b00492_si_002.cif
_cod_data_source_block is_fi131_AgC6F5
_cod_database_code 4087673

loop_
_symmetry_equiv_pos_as_xyz
'x, y, z'
'-x, -y, z+1/2'
'-x, y, -z+1/2'
'x, -y, -z'
'x+1/2, y+1/2, z'
'-x+1/2, -y+1/2, z+1/2'
'-x+1/2, y+1/2, -z+1/2'
'x+1/2, -y+1/2, -z'
'-x, -y, -z'
'x, y, -z-1/2'
'x, -y, z-1/2'
'-x, y, z'
'-x+1/2, -y+1/2, -z'
'x+1/2, y+1/2, -z-1/2'
'x+1/2, -y+1/2, z-1/2'
'-x+1/2, y+1/2, z'

loop_
_atom_site_label
_atom_site_type_symbol
_atom_site_fract_x
_atom_site_fract_y
_atom_site_fract_z
_atom_site_U_iso_or_equiv
_atom_site_adp_type
_atom_site_occupancy
_atom_site_symmetry_multiplicity
_atom_site_calc_flag
_atom_site_refinement_flags
Ag1 Ag 0.0000 0.0000 0.0000 0.01509(8) Uani 1 4 d S
C1 C 0.0000 0.1481(3) 0.2500 0.0142(6) Uani 1 4 d S
C2 C 0.1188(3) 0.2147(2) 0.2500 0.0167(4) Uani 1 2 d S
C4 C 0.0000 0.3954(3) 0.2500 0.0227(8) Uani 1 4 d S
C3 C 0.1205(3) 0.3356(2) 0.2500 0.0215(5) Uani 1 2 d S
F1 F 0.24008(16) 0.16046(15) 0.2500 0.0252(4) Uani 1 2 d S
F2 F 0.2383(2) 0.39529(16) 0.2500 0.0355(5) Uani 1 2 d S
F3 F 0.0000 0.51358(19) 0.2500 0.0381(7) Uani 1 4 d S

loop_
_atom_site_aniso_label
_atom_site_aniso_U_11
_atom_site_aniso_U_22
_atom_site_aniso_U_33
_atom_site_aniso_U_23
_atom_site_aniso_U_13
_atom_site_aniso_U_12
Ag1 0.02105(13) 0.01354(12) 0.01067(12) -0.00188(10) 0.000 0.000
C1 0.0196(16) 0.0120(14) 0.0110(15) 0.000 0.000 0.000
C2 0.0208(11) 0.0176(11) 0.0117(10) 0.000 0.000 -0.0003(9)
C4 0.045(2) 0.0113(15) 0.0118(17) 0.000 0.000 0.000
C3 0.0314(13) 0.0202(12) 0.0130(11) 0.000 0.000 -0.0099(11)
F1 0.0171(8) 0.0323(9) 0.0261(9) 0.000 0.000 0.0016(7)
F2 0.0418(11) 0.0326(10) 0.0320(11) 0.000 0.000 -0.0230(8)
F3 0.075(2) 0.0126(12) 0.0268(14) 0.000 0.000 0.000

loop_
_atom_type_symbol
_atom_type_description
_atom_type_scat_dispersion_real
_atom_type_scat_dispersion_imag
_atom_type_scat_source
C C 0.0033 0.0016 'International Tables Vol C Tables 4.2.6.8 and 6.1.1.4'
Ag Ag -0.8971 1.1015 'International Tables Vol C Tables 4.2.6.8 and 6.1.1.4'
F F 0.0171 0.0103 'International Tables Vol C Tables 4.2.6.8 and 6.1.1.4'

loop_
_geom_angle_atom_site_label_1
_geom_angle_atom_site_label_2
_geom_angle_atom_site_label_3
_geom_angle
_geom_angle_site_symmetry_1
_geom_angle_site_symmetry_3
C1 Ag1 C1 180.00(11) 9 .
C1 Ag1 Ag1 50.28(6) 9 2_554
C1 Ag1 Ag1 129.72(6) . 2_554
C1 Ag1 Ag1 129.72(6) 9 2
C1 Ag1 Ag1 50.28(6) . 2
Ag1 Ag1 Ag1 180.0 2_554 2
C2 C1 C2 114.1(3) . 3
C2 C1 Ag1 114.71(9) . .
C2 C1 Ag1 114.71(9) 3 .
C2 C1 Ag1 114.71(9) . 2
C2 C1 Ag1 114.71(9) 3 2
Ag1 C1 Ag1 79.45(11) . 2
F1 C2 C3 116.6(2) . .
F1 C2 C1 119.8(2) . .
C3 C2 C1 123.6(2) . .
F3 C4 C3 119.84(17) . 3
F3 C4 C3 119.84(17) . .
C3 C4 C3 120.3(3) 3 .
F2 C3 C4 119.8(2) . .
F2 C3 C2 121.1(3) . .
C4 C3 C2 119.1(3) . .

loop_
_geom_bond_atom_site_label_1
_geom_bond_atom_site_label_2
_geom_bond_distance
_geom_bond_site_symmetry_2
Ag1 C1 2.195(3) 9
Ag1 C1 2.195(3) .
Ag1 Ag1 2.80575(15) 2_554
Ag1 Ag1 2.80575(15) 2
C1 C2 1.396(3) .
C1 C2 1.396(3) 3
C1 Ag1 2.195(3) 2
C2 F1 1.348(3) .
C2 C3 1.378(3) .
C4 F3 1.347(4) .
C4 C3 1.371(3) 3
C4 C3 1.371(3) .
C3 F2 1.347(3) .

loop_
_geom_torsion_atom_site_label_1
_geom_torsion_atom_site_label_2
_geom_torsion_atom_site_label_3
_geom_torsion_atom_site_label_4
_geom_torsion
_geom_torsion_site_symmetry_1
_geom_torsion_site_symmetry_4
C1 Ag1 C1 C2 0.000(13) 9 .
Ag1 Ag1 C1 C2 -67.52(14) 2_554 .
Ag1 Ag1 C1 C2 112.48(14) 2 .
C1 Ag1 C1 C2 0.0(2) 9 3
Ag1 Ag1 C1 C2 67.52(14) 2_554 3
Ag1 Ag1 C1 C2 -112.48(14) 2 3
C1 Ag1 C1 Ag1 0.00(10) 9 2
Ag1 Ag1 C1 Ag1 180.0 2_554 2
C2 C1 C2 F1 180.0 3 .
Ag1 C1 C2 F1 -44.71(10) . .
Ag1 C1 C2 F1 44.71(10) 2 .
C2 C1 C2 C3 0.0 3 .
Ag1 C1 C2 C3 135.29(10) . .
Ag1 C1 C2 C3 -135.29(10) 2 .
F3 C4 C3 F2 0.0 . .
C3 C4 C3 F2 180.0 3 .
F3 C4 C3 C2 180.0 . .
C3 C4 C3 C2 0.0 3 .
F1 C2 C3 F2 0.0 . .
C1 C2 C3 F2 180.0 . .
F1 C2 C3 C4 180.0 . .
C1 C2 C3 C4 0.0 . .
